data_8101478
loop_
_publ_author_name
'Armstrong, William H.'
'Bonitatebus, Peter J. Jr.'

_publ_section_title
;
Crystal structure of tris(diisopropylethylenediamido)dimolybdenum
(III) (Mo--Mo), C48H108Mo4N12
;
_journal_issue 2
_journal_name_full 'Zeitschrift f\"ur Kristallographie - New Crystal Structures'
_journal_page_first 241
_journal_page_last 242
_journal_volume 214
_journal_year 1999
_chemical_formula_moiety 'C48 H108 Mo4 N12'
_chemical_formula_sum 'C48 H108 Mo4 N12'
_chemical_formula_weight 1237.22
_space_group_IT_number 15
_symmetry_cell_setting monoclinic
_symmetry_space_group_name_Hall '-C 2yc'
_symmetry_space_group_name_H-M 'C 1 2/c 1'
_cell_angle_alpha 90.00
_cell_angle_beta 99.1170(10)
_cell_angle_gamma 90.00
_cell_formula_units_Z 2
_cell_length_a 9.47060(10)
_cell_length_b 16.352
_cell_length_c 20.3687(2)
_cell_measurement_temperature 183(2)
_cell_volume 3114.57(4)
_diffrn_ambient_temperature 183(2)
_exptl_crystal_density_diffrn 1.319
_refine_ls_R_factor_obs 0.0379
_refine_ls_wR_factor_obs 0.0842
_cod_depositor_comments
;
The following automatic conversions were performed:
'_symmetry_cell_setting' value 'Monoclinic' changed to 'monoclinic'
according to '/home/saulius/struct/CIF-dictionaries/cif_core.dic'
dictionary named 'cif_core.dic' version 2.4.1 from 2010-06-29.

Automatic conversion script
Id: cif_fix_enum 1527 2010-12-29 10:47:43Z saulius 
;
_cod_original_sg_symbol_H-M 'C 2/c'
_cod_database_code 8101478

loop_
_symmetry_equiv_pos_as_xyz
'x, y, z'
'-x, y, -z+1/2'
'x+1/2, y+1/2, z'
'-x+1/2, y+1/2, -z+1/2'
'-x, -y, -z'
'x, -y, z-1/2'
'-x+1/2, -y+1/2, -z'
'x+1/2, -y+1/2, z-1/2'

loop_
_atom_site_aniso_label
_atom_site_aniso_U_11
_atom_site_aniso_U_22
_atom_site_aniso_U_33
_atom_site_aniso_U_23
_atom_site_aniso_U_13
_atom_site_aniso_U_12
Mo1 0.02091(14) 0.01946(13) 0.02005(13) 0.00009(9) 0.00190(8) 0.00026(9)
N3 0.0245(12) 0.0294(13) 0.0217(12) 0.0002(10) 0.0012(9) -0.0016(11)
N2 0.0334(14) 0.0232(13) 0.0265(12) 0.0026(10) 0.0064(10) -0.0022(11)
N1 0.0281(13) 0.0274(13) 0.0246(12) -0.0031(10) 0.0015(10) 0.0050(11)
C2 0.032(2) 0.037(2) 0.0265(15) -0.0080(13) 0.0045(12) 0.0029(14)
C10 0.032(2) 0.039(2) 0.026(2) 0.0030(13) -0.0039(12) -0.0060(14)
C6 0.048(2) 0.033(2) 0.032(2) 0.0071(13) 0.0120(14) -0.002(2)
C5 0.063(2) 0.021(2) 0.039(2) 0.0009(14) 0.009(2) -0.006(2)
C3 0.042(2) 0.059(3) 0.038(2) -0.008(2) 0.014(2) 0.006(2)
C8 0.070(3) 0.052(2) 0.043(2) 0.019(2) 0.007(2) 0.004(2)
C12 0.044(2) 0.055(3) 0.057(2) 0.014(2) -0.012(2) 0.008(2)
C11 0.058(2) 0.061(3) 0.031(2) -0.012(2) 0.003(2) -0.021(2)
C7 0.051(2) 0.065(3) 0.061(3) 0.011(2) 0.024(2) -0.010(2)
C4 0.059(3) 0.040(2) 0.054(2) -0.016(2) 0.008(2) -0.008(2)
C9 0.026(2) 0.055(2) 0.029(2) 0.0019(15) -0.0012(12) -0.011(2)
C1 0.039(2) 0.041(2) 0.030(2) -0.0002(14) 0.0027(14) 0.017(2)

loop_
_atom_site_label
_atom_site_type_symbol
_atom_site_fract_x
_atom_site_fract_y
_atom_site_fract_z
_atom_site_U_iso_or_equiv
_atom_site_thermal_displace_type
_atom_site_occupancy
_atom_site_calc_flag
_atom_site_refinement_flags
_atom_site_disorder_group
Mo1 Mo 0.00436(2) 0.077923(15) 0.303996(11) 0.02029(9) Uani 1 d . .
N3 N 0.2027(3) 0.1140(2) 0.33340(12) 0.0255(5) Uani 1 d . .
N2 N -0.0364(3) -0.0383(2) 0.32032(12) 0.0275(5) Uani 1 d . .
N1 N -0.1495(3) 0.1555(2) 0.31424(12) 0.0270(5) Uani 1 d . .
C2 C -0.1418(4) 0.1910(2) 0.3816(2) 0.0319(7) Uani 1 d . .
H2A H -0.0605(4) 0.1646(2) 0.4094(2) 0.038 Uiso 1 calc R .
C10 C 0.2588(4) 0.0940(2) 0.4033(2) 0.0333(7) Uani 1 d . .
H10A H 0.1774(4) 0.0736(2) 0.4228(2) 0.040 Uiso 1 calc R .
C6 C -0.0914(4) -0.0528(2) 0.3833(2) 0.0368(8) Uani 1 d . .
H6A H -0.0880(4) 0.0001(2) 0.4063(2) 0.044 Uiso 1 calc R .
C5 C -0.0486(4) -0.1068(2) 0.2746(2) 0.0408(8) Uani 1 d . .
H5A H -0.1459(4) -0.1084(2) 0.2510(2) 0.049 Uiso 1 calc R .
H5B H -0.0329(4) -0.1567(2) 0.3004(2) 0.049 Uiso 1 calc R .
C3 C -0.2736(4) 0.1708(3) 0.4131(2) 0.0454(9) Uani 1 d . .
H3A H -0.2904(4) 0.1129(3) 0.4109(2) 0.068 Uiso 1 calc R .
H3B H -0.3553(4) 0.1989(3) 0.3894(2) 0.068 Uiso 1 calc R .
H3C H -0.2581(4) 0.1880(3) 0.4587(2) 0.068 Uiso 1 calc R .
C8 C 0.0031(5) -0.1110(3) 0.4297(2) 0.0549(11) Uani 1 d . .
H8A H 0.1002(5) -0.0920(3) 0.4358(2) 0.082 Uiso 1 calc R .
H8B H -0.0019(5) -0.1648(3) 0.4106(2) 0.082 Uiso 1 calc R .
H8C H -0.0296(5) -0.1128(3) 0.4720(2) 0.082 Uiso 1 calc R .
C12 C 0.3674(5) 0.0253(3) 0.4096(2) 0.0543(11) Uani 1 d . .
H12A H 0.3281(5) -0.0205(3) 0.3834(2) 0.081 Uiso 1 calc R .
H12B H 0.3903(5) 0.0091(3) 0.4554(2) 0.081 Uiso 1 calc R .
H12C H 0.4525(5) 0.0437(3) 0.3941(2) 0.081 Uiso 1 calc R .
C11 C 0.3143(5) 0.1690(3) 0.4438(2) 0.0506(10) Uani 1 d . .
H11A H 0.2423(5) 0.2108(3) 0.4383(2) 0.076 Uiso 1 calc R .
H11B H 0.3988(5) 0.1889(3) 0.4286(2) 0.076 Uiso 1 calc R .
H11C H 0.3366(5) 0.1543(3) 0.4899(2) 0.076 Uiso 1 calc R .
C7 C -0.2475(5) -0.0791(3) 0.3714(2) 0.0575(11) Uani 1 d . .
H7A H -0.3026(5) -0.0408(3) 0.3421(2) 0.086 Uiso 1 calc R .
H7B H -0.2831(5) -0.0805(3) 0.4130(2) 0.086 Uiso 1 calc R .
H7C H -0.2554(5) -0.1325(3) 0.3516(2) 0.086 Uiso 1 calc R .
C4 C -0.1100(5) 0.2822(2) 0.3836(2) 0.0509(10) Uani 1 d . .
H4A H -0.0267(5) 0.2925(2) 0.3635(2) 0.076 Uiso 1 calc R .
H4B H -0.0930(5) 0.3004(2) 0.4290(2) 0.076 Uiso 1 calc R .
H4C H -0.1902(5) 0.3112(2) 0.3597(2) 0.076 Uiso 1 calc R .
C9 C 0.3098(4) 0.1400(2) 0.2939(2) 0.0376(8) Uani 1 d . .
H9A H 0.3514(4) 0.0918(2) 0.2768(2) 0.045 Uiso 1 calc R .
H9B H 0.3856(4) 0.1684(2) 0.3227(2) 0.045 Uiso 1 calc R .
C1 C -0.2534(4) 0.1950(2) 0.2634(2) 0.0370(8) Uani 1 d . .
H1A H -0.2090(4) 0.2423(2) 0.2465(2) 0.044 Uiso 1 calc R .
H1B H -0.3331(4) 0.2142(2) 0.2838(2) 0.044 Uiso 1 calc R .

loop_
_geom_bond_atom_site_label_1
_geom_bond_atom_site_label_2
_geom_bond_distance
_geom_bond_site_symmetry_2
_geom_bond_publ_flag
Mo1 N1 1.967(2) . ?
Mo1 N3 1.969(2) . ?
Mo1 N2 1.978(3) . ?
Mo1 Mo1 2.1881(4) 2 ?
N3 C9 1.455(4) . ?
N3 C10 1.475(4) . ?
N2 C5 1.450(4) . ?
N2 C6 1.479(4) . ?
N1 C1 1.461(4) . ?
N1 C2 1.480(4) . ?
C2 C4 1.520(5) . ?
C2 C3 1.528(5) . ?
C10 C12 1.515(5) . ?
C10 C11 1.523(5) . ?
C6 C7 1.522(6) . ?
C6 C8 1.527(5) . ?
C5 C5 1.464(7) 2 ?
C9 C1 1.503(5) 2 ?
C1 C9 1.503(5) 2 ?
